data_7210242
loop_
_publ_author_name
'Guo, Feng'
'Zhu, Baoyong'
'Liu, Mingli'
'Zhang, Xiuling'
'Zhang, Jian'
'Zhao, Jiongpeng'

_publ_section_title
;
 Tuning structural topologies of four Ni(ii) coordination polymers through
 modifying the substitute group of organic ligand
;
_journal_issue 31
_journal_name_full CrystEngComm
_journal_page_first 6191
_journal_paper_doi 10.1039/c3ce40157j
_journal_volume 15
_journal_year 2013
_chemical_formula_sum 'C21 H18 N4 Ni O5'
_chemical_formula_weight 465.10
_chemical_name_systematic
; 
 ? 
;
_space_group_IT_number 14
_symmetry_cell_setting monoclinic
_symmetry_space_group_name_Hall '-P 2yn'
_symmetry_space_group_name_H-M 'P 1 21/n 1'
_atom_sites_solution_hydrogens geom
_atom_sites_solution_primary direct
_atom_sites_solution_secondary difmap
_audit_creation_method SHELXL-97
_cell_angle_alpha 90.00
_cell_angle_beta 104.2000(13)
_cell_angle_gamma 90.00
_cell_formula_units_Z 4
_cell_length_a 10.1130(12)
_cell_length_b 13.3230(16)
_cell_length_c 15.4730(18)
_cell_measurement_temperature 293(2)
_cell_volume 2021.1(4)
_computing_cell_refinement 'Bruker SMART'
_computing_data_collection SMART(Bruker,1998)
_computing_data_reduction SAINT(Bruker,1998)
_computing_molecular_graphics 'SHELXTL (Bruker,1998)'
_computing_publication_material 'Bruker SHELXTL'
_computing_structure_refinement 'SHELXL-97 (Sheldrick, 1997)'
_computing_structure_solution 'SHELXS-97 (Sheldrick, 1990)'
_diffrn_ambient_temperature 293(2)
_diffrn_measured_fraction_theta_full 0.992
_diffrn_measured_fraction_theta_max 0.992
_diffrn_measurement_device_type 'CCD area detector'
_diffrn_measurement_method '\f and \w scans'
_diffrn_radiation_monochromator graphite
_diffrn_radiation_source 'fine-focus sealed tube'
_diffrn_radiation_type MoK\a
_diffrn_radiation_wavelength 0.71069
_diffrn_reflns_av_R_equivalents 0.0189
_diffrn_reflns_av_sigmaI/netI 0.0217
_diffrn_reflns_limit_h_max 13
_diffrn_reflns_limit_h_min -12
_diffrn_reflns_limit_k_max 16
_diffrn_reflns_limit_k_min -17
_diffrn_reflns_limit_l_max 12
_diffrn_reflns_limit_l_min -20
_diffrn_reflns_number 12316
_diffrn_reflns_theta_full 27.52
_diffrn_reflns_theta_max 27.52
_diffrn_reflns_theta_min 2.04
_exptl_absorpt_coefficient_mu 1.002
_exptl_absorpt_correction_T_max 0.8247
_exptl_absorpt_correction_T_min 0.7531
_exptl_absorpt_correction_type multi-scan
_exptl_absorpt_process_details 'SADABS (Sheldrick, 1996)'
_exptl_crystal_colour green
_exptl_crystal_density_diffrn 1.529
_exptl_crystal_density_method 'not measured'
_exptl_crystal_description block
_exptl_crystal_F_000 960
_exptl_crystal_size_max 0.30
_exptl_crystal_size_mid 0.25
_exptl_crystal_size_min 0.20
_refine_diff_density_max 0.420
_refine_diff_density_min -0.246
_refine_diff_density_rms 0.052
_refine_ls_extinction_method none
_refine_ls_goodness_of_fit_ref 1.062
_refine_ls_hydrogen_treatment mixed
_refine_ls_matrix_type full
_refine_ls_number_parameters 328
_refine_ls_number_reflns 4624
_refine_ls_number_restraints 0
_refine_ls_restrained_S_all 1.062
_refine_ls_R_factor_all 0.0322
_refine_ls_R_factor_gt 0.0268
_refine_ls_shift/su_max 0.012
_refine_ls_shift/su_mean 0.001
_refine_ls_structure_factor_coef Fsqd
_refine_ls_weighting_details 'calc w=1/[\s^2^(Fo^2^)+(0.0381P)^2^+0.6564P] where P=(Fo^2^+2Fc^2^)/3'
_refine_ls_weighting_scheme calc
_refine_ls_wR_factor_gt 0.0707
_refine_ls_wR_factor_ref 0.0736
_reflns_number_gt 4059
_reflns_number_total 4624
_reflns_threshold_expression >2sigma(I)
_cod_data_source_file c3ce40157j.txt
_cod_data_source_block Ni_1
_cod_depositor_comments
;
The following automatic conversions were performed:

'_symmetry_cell_setting' value 'Monoclinic' changed to 'monoclinic'
according to /home/saulius/struct/CIF-dictionaries/cif_core.dic
dictionary named 'cif_core.dic' version 2.4.2 from
2011-04-26.

'_exptl_absorpt_correction_type' value 'MULTI-SCAN'
changed to 'multi-scan' according to
/home/saulius/struct/CIF-dictionaries/cif_core.dic dictionary named
'cif_core.dic' version 2.4.2 from 2011-04-26.

Automatic conversion script
Id: cif_fix_values 1891 2012-01-12 08:04:46Z andrius 
;
_cod_original_sg_symbol_H-M P21/n
_cod_database_code 7210242

loop_
_symmetry_equiv_pos_as_xyz
'x, y, z'
'-x+1/2, y+1/2, -z+1/2'
'-x, -y, -z'
'x-1/2, -y-1/2, z-1/2'

loop_
_atom_site_label
_atom_site_type_symbol
_atom_site_fract_x
_atom_site_fract_y
_atom_site_fract_z
_atom_site_U_iso_or_equiv
_atom_site_adp_type
_atom_site_occupancy
_atom_site_symmetry_multiplicity
_atom_site_calc_flag
_atom_site_refinement_flags
Ni1 Ni 0.754731(17) 0.166598(13) 0.922851(13) 0.01954(7) Uani 1 1 d .
O3 O 1.54893(11) 0.15322(8) 0.93845(8) 0.0269(2) Uani 1 1 d .
O5 O 0.88314(13) 0.10381(9) 1.03927(8) 0.0307(3) Uani 1 1 d .
H5A H 0.873(2) 0.0463(18) 1.0507(15) 0.046 Uiso 1 1 d .
H5B H 0.956(2) 0.1049(17) 1.0210(14) 0.046 Uiso 1 1 d .
O4 O 1.59592(10) 0.22973(8) 0.82366(7) 0.0262(2) Uani 1 1 d .
O2 O 1.06929(11) 0.10798(9) 0.94363(9) 0.0350(3) Uani 1 1 d .
N4 N 0.76360(15) 0.46940(10) 0.98987(10) 0.0312(3) Uani 1 1 d .
O1 O 0.90896(10) 0.21182(8) 0.86799(8) 0.0281(2) Uani 1 1 d .
N2 N 0.74767(14) -0.13700(10) 0.85850(9) 0.0256(3) Uani 1 1 d .
N1 N 0.73977(13) 0.02830(9) 0.86174(9) 0.0245(3) Uani 1 1 d .
C3 C 1.26631(15) 0.19169(11) 0.87027(11) 0.0230(3) Uani 1 1 d .
H3 H 1.2913(19) 0.1399(15) 0.9093(12) 0.028 Uiso 1 1 d .
C1 C 1.13223(14) 0.22603(11) 0.84667(10) 0.0232(3) Uani 1 1 d .
C7 C 1.19715(16) 0.35293(12) 0.75223(12) 0.0291(3) Uani 1 1 d .
C8 C 1.09879(15) 0.30680(12) 0.78835(11) 0.0273(3) Uani 1 1 d .
H8 H 1.006(2) 0.3309(13) 0.7732(13) 0.033 Uiso 1 1 d .
C5 C 1.51162(14) 0.20379(11) 0.86773(10) 0.0221(3) Uani 1 1 d .
C19 C 0.80107(18) -0.00156(12) 0.79533(11) 0.0303(3) Uani 1 1 d .
H19 H 0.8299(19) 0.0476(15) 0.7603(13) 0.036 Uiso 1 1 d .
N3 N 0.77204(14) 0.30404(10) 0.98839(10) 0.0281(3) Uani 1 1 d .
C4 C 1.36575(14) 0.23735(11) 0.83626(10) 0.0222(3) Uani 1 1 d .
C21 C 0.80743(18) -0.10289(12) 0.79299(11) 0.0316(4) Uani 1 1 d .
H21 H 0.8446 -0.1417 0.7549 0.038 Uiso 1 1 calc R
C6 C 1.02887(15) 0.17749(11) 0.88898(11) 0.0236(3) Uani 1 1 d .
C9 C 1.1608(2) 0.44010(18) 0.68843(17) 0.0487(5) Uani 1 1 d .
H9A H 1.142(3) 0.424(2) 0.626(2) 0.072 Uiso 1 1 d .
H9B H 1.234(3) 0.483(2) 0.6949(17) 0.072 Uiso 1 1 d .
H9C H 1.083(3) 0.477(2) 0.6945(18) 0.072 Uiso 1 1 d .
C18 C 0.85797(19) 0.70076(13) 0.88679(13) 0.0350(4) Uani 1 1 d .
H18 H 0.930(2) 0.7249(16) 0.8634(13) 0.042 Uiso 1 1 d .
C14 C 0.75952(17) 0.57010(11) 0.95711(12) 0.0304(4) Uani 1 1 d .
C15 C 0.6495(2) 0.63090(13) 0.95915(14) 0.0367(4) Uani 1 1 d .
H15 H 0.579(2) 0.6075(16) 0.9814(14) 0.044 Uiso 1 1 d .
C16 C 0.64404(19) 0.72780(13) 0.92536(13) 0.0351(4) Uani 1 1 d .
H16 H 0.574(2) 0.7674(16) 0.9267(14) 0.042 Uiso 1 1 d .
C10 C 1.33067(16) 0.31727(12) 0.77701(11) 0.0273(3) Uani 1 1 d .
H10 H 1.399(2) 0.3462(14) 0.7551(13) 0.033 Uiso 1 1 d .
C20 C 0.70856(16) -0.05486(11) 0.89747(11) 0.0254(3) Uani 1 1 d .
H20 H 0.6650 -0.0572 0.9438 0.030 Uiso 1 1 calc R
C17 C 0.74833(16) 0.76196(11) 0.88946(11) 0.0269(3) Uani 1 1 d .
C13 C 0.86298(18) 0.60402(12) 0.92065(13) 0.0349(4) Uani 1 1 d .
H13 H 0.939(2) 0.5630(16) 0.9217(13) 0.042 Uiso 1 1 d .
C11 C 0.7411(2) 0.33497(14) 1.06552(13) 0.0411(5) Uani 1 1 d .
H11 H 0.728(2) 0.2894(18) 1.1090(15) 0.049 Uiso 1 1 d .
C12 C 0.78600(18) 0.38676(12) 0.94528(12) 0.0306(4) Uani 1 1 d .
H12 H 0.8016(19) 0.3893(15) 0.8889(14) 0.037 Uiso 1 1 d .
C1A C 0.7343(2) 0.43633(15) 1.06736(14) 0.0462(5) Uani 1 1 d .
H1A H 0.722(2) 0.4780(18) 1.1068(16) 0.055 Uiso 1 1 d .

loop_
_atom_site_aniso_label
_atom_site_aniso_U_11
_atom_site_aniso_U_22
_atom_site_aniso_U_33
_atom_site_aniso_U_23
_atom_site_aniso_U_13
_atom_site_aniso_U_12
Ni1 0.01515(10) 0.01483(10) 0.02961(12) 0.00272(7) 0.00732(8) 0.00162(6)
O3 0.0191(5) 0.0295(6) 0.0337(6) 0.0083(5) 0.0093(4) 0.0032(4)
O5 0.0304(6) 0.0266(6) 0.0349(7) 0.0055(5) 0.0078(5) 0.0052(5)
O4 0.0177(5) 0.0281(6) 0.0354(6) 0.0076(5) 0.0117(4) 0.0033(4)
O2 0.0211(5) 0.0335(6) 0.0526(8) 0.0190(6) 0.0130(5) 0.0047(5)
N4 0.0423(8) 0.0176(6) 0.0336(8) -0.0007(5) 0.0093(6) 0.0006(6)
O1 0.0160(5) 0.0267(6) 0.0433(7) 0.0088(5) 0.0108(5) 0.0024(4)
N2 0.0303(7) 0.0172(6) 0.0287(7) -0.0007(5) 0.0060(6) 0.0025(5)
N1 0.0245(6) 0.0189(6) 0.0303(7) 0.0009(5) 0.0070(5) 0.0019(5)
C3 0.0195(7) 0.0205(7) 0.0294(8) 0.0031(6) 0.0066(6) 0.0020(6)
C1 0.0168(6) 0.0228(7) 0.0314(8) 0.0002(6) 0.0082(6) -0.0001(5)
C7 0.0236(8) 0.0283(8) 0.0354(9) 0.0096(7) 0.0073(7) 0.0030(6)
C8 0.0163(7) 0.0288(8) 0.0365(9) 0.0055(7) 0.0062(6) 0.0037(6)
C5 0.0167(6) 0.0197(7) 0.0312(8) 0.0005(6) 0.0087(6) 0.0007(5)
C19 0.0364(9) 0.0253(8) 0.0311(8) 0.0028(7) 0.0117(7) 0.0019(7)
N3 0.0295(7) 0.0191(6) 0.0354(8) 0.0018(5) 0.0074(6) -0.0006(5)
C4 0.0157(6) 0.0235(7) 0.0281(8) -0.0002(6) 0.0064(6) 0.0018(5)
C21 0.0395(9) 0.0267(8) 0.0304(9) -0.0029(7) 0.0119(7) 0.0036(7)
C6 0.0178(7) 0.0202(7) 0.0338(8) -0.0002(6) 0.0079(6) -0.0008(5)
C9 0.0343(10) 0.0495(12) 0.0632(14) 0.0332(11) 0.0136(10) 0.0097(9)
C18 0.0338(9) 0.0232(8) 0.0494(11) 0.0029(7) 0.0133(8) 0.0020(7)
C14 0.0386(9) 0.0163(7) 0.0341(9) -0.0012(6) 0.0050(7) 0.0001(6)
C15 0.0402(10) 0.0236(8) 0.0503(11) 0.0020(8) 0.0186(8) -0.0006(7)
C16 0.0358(9) 0.0219(8) 0.0497(11) 0.0006(7) 0.0145(8) 0.0059(7)
C10 0.0216(7) 0.0280(8) 0.0345(9) 0.0064(7) 0.0111(7) -0.0009(6)
C20 0.0266(7) 0.0194(7) 0.0307(8) -0.0004(6) 0.0082(6) 0.0022(6)
C17 0.0323(8) 0.0155(7) 0.0305(8) -0.0020(6) 0.0032(6) 0.0001(6)
C13 0.0325(9) 0.0213(8) 0.0508(11) 0.0026(7) 0.0100(8) 0.0063(7)
C11 0.0607(13) 0.0281(9) 0.0388(10) 0.0065(8) 0.0202(10) 0.0012(8)
C12 0.0395(9) 0.0195(7) 0.0327(9) -0.0013(7) 0.0087(7) 0.0000(7)
C1A 0.0765(15) 0.0286(9) 0.0402(11) -0.0038(8) 0.0270(11) 0.0017(9)

loop_
_atom_type_symbol
_atom_type_description
_atom_type_scat_dispersion_real
_atom_type_scat_dispersion_imag
_atom_type_scat_source
C C 0.0033 0.0016 'International Tables Vol C Tables 4.2.6.8 and 6.1.1.4'
H H 0.0000 0.0000 'International Tables Vol C Tables 4.2.6.8 and 6.1.1.4'
N N 0.0061 0.0033 'International Tables Vol C Tables 4.2.6.8 and 6.1.1.4'
Ni Ni 0.3393 1.1124 'International Tables Vol C Tables 4.2.6.8 and 6.1.1.4'
O O 0.0106 0.0060 'International Tables Vol C Tables 4.2.6.8 and 6.1.1.4'

loop_
_geom_angle_atom_site_label_1
_geom_angle_atom_site_label_2
_geom_angle_atom_site_label_3
_geom_angle
_geom_angle_site_symmetry_1
_geom_angle_site_symmetry_3
O1 Ni1 N1 92.91(5) . .
O1 Ni1 N3 87.79(5) . .
N1 Ni1 N3 178.21(5) . .
O1 Ni1 O4 95.91(4) . 1_455
N1 Ni1 O4 93.77(5) . 1_455
N3 Ni1 O4 87.80(5) . 1_455
O1 Ni1 O5 95.66(5) . .
N1 Ni1 O5 89.87(5) . .
N3 Ni1 O5 88.41(5) . .
O4 Ni1 O5 167.67(5) 1_455 .
O1 Ni1 O3 157.84(4) . 1_455
N1 Ni1 O3 90.76(5) . 1_455
N3 Ni1 O3 89.21(5) . 1_455
O4 Ni1 O3 62.03(4) 1_455 1_455
O5 Ni1 O3 106.20(5) . 1_455
O1 Ni1 C5 126.88(5) . 1_455
N1 Ni1 C5 93.83(5) . 1_455
N3 Ni1 C5 87.07(5) . 1_455
O4 Ni1 C5 31.08(4) 1_455 1_455
O5 Ni1 C5 136.93(5) . 1_455
O3 Ni1 C5 30.98(5) 1_455 1_455
C5 O3 Ni1 87.16(8) . 1_655
Ni1 O5 H5A 118.9(16) . .
Ni1 O5 H5B 96.4(15) . .
H5A O5 H5B 105(2) . .
C5 O4 Ni1 89.56(9) . 1_655
C12 N4 C1A 106.48(15) . .
C12 N4 C14 125.34(15) . .
C1A N4 C14 127.95(15) . .
C6 O1 Ni1 124.76(10) . .
C20 N2 C21 106.84(13) . .
C20 N2 C17 126.15(14) . 1_545
C21 N2 C17 126.20(14) . 1_545
C20 N1 C19 105.58(13) . .
C20 N1 Ni1 124.10(11) . .
C19 N1 Ni1 127.08(11) . .
C4 C3 C1 120.48(14) . .
C4 C3 H3 118.3(12) . .
C1 C3 H3 121.2(12) . .
C8 C1 C3 119.36(14) . .
C8 C1 C6 121.93(13) . .
C3 C1 C6 118.64(14) . .
C10 C7 C8 118.48(14) . .
C10 C7 C9 120.41(15) . .
C8 C7 C9 121.11(15) . .
C1 C8 C7 121.05(14) . .
C1 C8 H8 118.7(11) . .
C7 C8 H8 120.2(11) . .
O3 C5 O4 121.09(13) . .
O3 C5 C4 120.05(13) . .
O4 C5 C4 118.82(13) . .
O3 C5 Ni1 61.86(7) . 1_655
O4 C5 Ni1 59.35(7) . 1_655
C4 C5 Ni1 174.30(11) . 1_655
C21 C19 N1 109.88(15) . .
C21 C19 H19 131.0(12) . .
N1 C19 H19 119.1(12) . .
C12 N3 C11 105.44(14) . .
C12 N3 Ni1 119.85(12) . .
C11 N3 Ni1 132.84(12) . .
C3 C4 C10 119.63(13) . .
C3 C4 C5 119.50(13) . .
C10 C4 C5 120.78(13) . .
C19 C21 N2 106.09(15) . .
C19 C21 H21 127.0 . .
N2 C21 H21 127.0 . .
O2 C6 O1 125.14(14) . .
O2 C6 C1 117.62(13) . .
O1 C6 C1 117.22(13) . .
C7 C9 H9A 116.1(17) . .
C7 C9 H9B 110.3(17) . .
H9A C9 H9B 102(2) . .
C7 C9 H9C 113.8(16) . .
H9A C9 H9C 104(2) . .
H9B C9 H9C 110(2) . .
C17 C18 C13 119.40(17) . .
C17 C18 H18 120.6(13) . .
C13 C18 H18 120.0(13) . .
C13 C14 C15 120.81(16) . .
C13 C14 N4 119.51(15) . .
C15 C14 N4 119.63(16) . .
C14 C15 C16 119.58(17) . .
C14 C15 H15 120.9(14) . .
C16 C15 H15 119.6(13) . .
C17 C16 C15 119.54(16) . .
C17 C16 H16 120.4(14) . .
C15 C16 H16 120.0(14) . .
C4 C10 C7 120.98(14) . .
C4 C10 H10 117.9(12) . .
C7 C10 H10 121.1(12) . .
N1 C20 N2 111.61(14) . .
N1 C20 H20 124.2 . .
N2 C20 H20 124.2 . .
C16 C17 C18 120.85(16) . .
C16 C17 N2 120.21(14) . 1_565
C18 C17 N2 118.87(15) . 1_565
C14 C13 C18 119.81(16) . .
C14 C13 H13 119.9(13) . .
C18 C13 H13 120.2(13) . .
C1A C11 N3 110.00(17) . .
C1A C11 H11 127.8(14) . .
N3 C11 H11 122.2(14) . .
N3 C12 N4 111.89(16) . .
N3 C12 H12 125.1(13) . .
N4 C12 H12 122.8(13) . .
C11 C1A N4 106.18(17) . .
C11 C1A H1A 132.8(16) . .
N4 C1A H1A 120.9(16) . .

loop_
_geom_bond_atom_site_label_1
_geom_bond_atom_site_label_2
_geom_bond_distance
_geom_bond_site_symmetry_2
Ni1 O1 2.0411(11) .
Ni1 N1 2.0596(13) .
Ni1 N3 2.0797(14) .
Ni1 O4 2.1054(11) 1_455
Ni1 O5 2.1173(12) .
Ni1 O3 2.1606(11) 1_455
Ni1 C5 2.4472(14) 1_455
O3 C5 1.2614(19) .
O3 Ni1 2.1606(11) 1_655
O5 H5A 0.80(2) .
O5 H5B 0.85(2) .
O4 C5 1.2635(17) .
O4 Ni1 2.1054(11) 1_655
O2 C6 1.2530(19) .
N4 C12 1.348(2) .
N4 C1A 1.376(2) .
N4 C14 1.431(2) .
O1 C6 1.2617(17) .
N2 C20 1.3545(19) .
N2 C21 1.378(2) .
N2 C17 1.4284(19) 1_545
N1 C20 1.311(2) .
N1 C19 1.382(2) .
C3 C4 1.385(2) .
C3 C1 1.392(2) .
C3 H3 0.911(19) .
C1 C8 1.392(2) .
C1 C6 1.508(2) .
C7 C10 1.394(2) .
C7 C8 1.397(2) .
C7 C9 1.510(2) .
C8 H8 0.97(2) .
C5 C4 1.5036(19) .
C5 Ni1 2.4472(14) 1_655
C19 C21 1.352(2) .
C19 H19 0.94(2) .
N3 C12 1.314(2) .
N3 C11 1.370(2) .
C4 C10 1.393(2) .
C21 H21 0.9300 .
C9 H9A 0.96(3) .
C9 H9B 0.93(3) .
C9 H9C 0.95(3) .
C18 C17 1.385(2) .
C18 C13 1.387(2) .
C18 H18 0.95(2) .
C14 C13 1.381(3) .
C14 C15 1.383(2) .
C15 C16 1.389(2) .
C15 H15 0.92(2) .
C16 C17 1.384(2) .
C16 H16 0.89(2) .
C10 H10 0.92(2) .
C20 H20 0.9300 .
C17 N2 1.4284(19) 1_565
C13 H13 0.94(2) .
C11 C1A 1.353(3) .
C11 H11 0.94(2) .
C12 H12 0.93(2) .
C1A H1A 0.86(2) .

loop_
_geom_torsion_atom_site_label_1
_geom_torsion_atom_site_label_2
_geom_torsion_atom_site_label_3
_geom_torsion_atom_site_label_4
_geom_torsion
_geom_torsion_site_symmetry_1
_geom_torsion_site_symmetry_4
N1 Ni1 O1 C6 -70.25(13) . .
N3 Ni1 O1 C6 108.10(13) . .
O4 Ni1 O1 C6 -164.34(13) 1_455 .
O5 Ni1 O1 C6 19.92(13) . .
O3 Ni1 O1 C6 -169.44(12) 1_455 .
C5 Ni1 O1 C6 -167.24(12) 1_455 .
O1 Ni1 N1 C20 145.81(12) . .
N3 Ni1 N1 C20 33.0(17) . .
O4 Ni1 N1 C20 -118.06(12) 1_455 .
O5 Ni1 N1 C20 50.15(12) . .
O3 Ni1 N1 C20 -56.05(12) 1_455 .
C5 Ni1 N1 C20 -86.91(13) 1_455 .
O1 Ni1 N1 C19 -10.85(14) . .
N3 Ni1 N1 C19 -123.6(16) . .
O4 Ni1 N1 C19 85.28(13) 1_455 .
O5 Ni1 N1 C19 -106.51(14) . .
O3 Ni1 N1 C19 147.29(13) 1_455 .
C5 Ni1 N1 C19 116.43(13) 1_455 .
C4 C3 C1 C8 0.1(2) . .
C4 C3 C1 C6 -176.90(14) . .
C3 C1 C8 C7 0.9(3) . .
C6 C1 C8 C7 177.78(15) . .
C10 C7 C8 C1 -1.0(3) . .
C9 C7 C8 C1 179.55(19) . .
Ni1 O3 C5 O4 3.98(14) 1_655 .
Ni1 O3 C5 C4 -173.85(13) 1_655 .
Ni1 O4 C5 O3 -4.08(15) 1_655 .
Ni1 O4 C5 C4 173.78(12) 1_655 .
C20 N1 C19 C21 -0.83(19) . .
Ni1 N1 C19 C21 159.26(12) . .
O1 Ni1 N3 C12 43.57(13) . .
N1 Ni1 N3 C12 156.4(16) . .
O4 Ni1 N3 C12 -52.44(13) 1_455 .
O5 Ni1 N3 C12 139.30(13) . .
O3 Ni1 N3 C12 -114.47(13) 1_455 .
C5 Ni1 N3 C12 -83.54(13) 1_455 .
O1 Ni1 N3 C11 -154.50(17) . .
N1 Ni1 N3 C11 -41.7(17) . .
O4 Ni1 N3 C11 109.49(17) 1_455 .
O5 Ni1 N3 C11 -58.77(17) . .
O3 Ni1 N3 C11 47.45(17) 1_455 .
C5 Ni1 N3 C11 78.38(17) 1_455 .
C1 C3 C4 C10 -0.9(2) . .
C1 C3 C4 C5 175.66(14) . .
O3 C5 C4 C3 -17.0(2) . .
O4 C5 C4 C3 165.08(14) . .
Ni1 C5 C4 C3 -125.1(11) 1_655 .
O3 C5 C4 C10 159.51(15) . .
O4 C5 C4 C10 -18.4(2) . .
Ni1 C5 C4 C10 51.5(12) 1_655 .
N1 C19 C21 N2 0.6(2) . .
C20 N2 C21 C19 -0.22(18) . .
C17 N2 C21 C19 -170.38(15) 1_545 .
Ni1 O1 C6 O2 3.1(2) . .
Ni1 O1 C6 C1 -175.12(10) . .
C8 C1 C6 O2 -176.99(15) . .
C3 C1 C6 O2 -0.1(2) . .
C8 C1 C6 O1 1.4(2) . .
C3 C1 C6 O1 178.29(14) . .
C12 N4 C14 C13 -49.0(2) . .
C1A N4 C14 C13 137.3(2) . .
C12 N4 C14 C15 128.5(2) . .
C1A N4 C14 C15 -45.2(3) . .
C13 C14 C15 C16 -1.0(3) . .
N4 C14 C15 C16 -178.44(17) . .
C14 C15 C16 C17 0.5(3) . .
C3 C4 C10 C7 0.8(2) . .
C5 C4 C10 C7 -175.71(15) . .
C8 C7 C10 C4 0.1(3) . .
C9 C7 C10 C4 179.57(19) . .
C19 N1 C20 N2 0.69(17) . .
Ni1 N1 C20 N2 -160.16(10) . .
C21 N2 C20 N1 -0.31(18) . .
C17 N2 C20 N1 169.86(14) 1_545 .
C15 C16 C17 C18 0.0(3) . .
C15 C16 C17 N2 -176.88(16) . 1_565
C13 C18 C17 C16 0.0(3) . .
C13 C18 C17 N2 176.90(16) . 1_565
C15 C14 C13 C18 1.0(3) . .
N4 C14 C13 C18 178.43(17) . .
C17 C18 C13 C14 -0.5(3) . .
C12 N3 C11 C1A 1.1(2) . .
Ni1 N3 C11 C1A -162.73(15) . .
C11 N3 C12 N4 -1.0(2) . .
Ni1 N3 C12 N4 165.40(11) . .
C1A N4 C12 N3 0.5(2) . .
C14 N4 C12 N3 -174.34(15) . .
N3 C11 C1A N4 -0.8(3) . .
C12 N4 C1A C11 0.2(2) . .
C14 N4 C1A C11 174.85(18) . .
